data_8100677
loop_
_publ_author_name
'Jin, Qiong-Hua'
'Zheng, He-Gen'
'Xin, Xiu-Lan'
'Ci, Xiao-Yan'
'Yu, Kai-Bei'

_publ_section_title
;\
Crystal structure of catena-poly[di-\m-bromo-bis[(triphenylphosphine)\
silver(I)]-\m-2-aminopyrimidine)-\k^2^N^1^:N^3^, \
[Ag~2~Br~2~(C~18~H~15~P)~2~(C~4~H~5~N~3~)]~\\infty~
;
_journal_issue 1
_journal_name_full 'Zeitschrift f\"ur Kristallographie - New Crystal Structures'
_journal_page_first 341
_journal_page_last 342
_journal_paper_doi 10.1524/ncrs.2002.217.1.341
_journal_volume 217
_journal_year 2002
_chemical_formula_structural '[Ag2 Br2 (PPh3)2 (C4 H5 N3)]~\\infty~'
_chemical_formula_sum 'C40 H35 Ag2 Br2 N3 P2'
_chemical_formula_weight 995.21
_space_group_IT_number 15
_symmetry_cell_setting monoclinic
_symmetry_space_group_name_Hall '-C 2yc'
_symmetry_space_group_name_H-M 'C 1 2/c 1'
_cell_angle_alpha 90.00
_cell_angle_beta 119.534(7)
_cell_angle_gamma 90.00
_cell_formula_units_Z 4
_cell_length_a 16.988(2)
_cell_length_b 17.020(2)
_cell_length_c 15.528(2)
_cell_measurement_temperature 295(2)
_cell_volume 3906.3(8)
_diffrn_ambient_temperature 295(2)
_exptl_crystal_density_diffrn 1.692
_cod_depositor_comments
;
The following automatic conversions were performed:
'_symmetry_cell_setting' value 'Monoclinic' changed to 'monoclinic'
according to '/home/saulius/struct/CIF-dictionaries/cif_core.dic'
dictionary named 'cif_core.dic' version 2.4.1 from
2010-06-29.

'_geom_bond_publ_flag' value 'Y' changed to 'y' according to
'/home/saulius/struct/CIF-dictionaries/cif_core.dic' dictionary named
'cif_core.dic' version 2.4.1 from 2010-06-29 (5 times).

Automatic conversion script
Id: cif_fix_enum 1527 2010-12-29 10:47:43Z saulius 
;
_cod_original_sg_symbol_H-M 'C 2/c'
_cod_database_code 8100677

loop_
_symmetry_equiv_pos_as_xyz
'x, y, z'
'-x, y, -z+1/2'
'x+1/2, y+1/2, z'
'-x+1/2, y+1/2, -z+1/2'
'-x, -y, -z'
'x, -y, z-1/2'
'-x+1/2, -y+1/2, -z'
'x+1/2, -y+1/2, z-1/2'

loop_
_atom_site_label
_atom_site_type_symbol
_atom_site_fract_x
_atom_site_fract_y
_atom_site_fract_z
_atom_site_U_iso_or_equiv
_atom_site_adp_type
_atom_site_occupancy
_atom_site_symmetry_multiplicity
_atom_site_Wyckoff_symbol
_atom_site_calc_flag
_atom_site_refinement_flags
_atom_site_disorder_assembly
_atom_site_disorder_group
Ag Ag -0.08872(2) -0.02134(2) 0.39815(2) 0.04901(12) Uani 1 8 f d . . .
Br Br -0.01402(3) -0.12097(2) 0.54858(3) 0.04939(14) Uani 1 8 f d . . .
P P -0.24450(6) 0.02111(6) 0.31281(7) 0.0389(3) Uani 1 8 f d . . .
N1 N -0.0200(2) -0.0852(2) 0.3137(2) 0.0451(8) Uani 1 8 f d . . .
N2 N 0.0000 0.0289(3) 0.2500 0.0604(15) Uani 1 4 e d S . .
H2A H 0.0125 0.0542 0.2103 0.073 Uiso 0.50 8 f calc PR . .
H2B H -0.0125 0.0542 0.2897 0.073 Uiso 0.50 8 f calc PR . .
C1 C -0.0175(3) -0.1630(3) 0.3137(3) 0.0593(13) Uani 1 8 f d . . .
H1 H -0.0282 -0.1904 0.3588 0.071 Uiso 1 8 f calc R . .
C2 C 0.0000 -0.2044(4) 0.2500 0.067(2) Uani 1 4 e d S . .
H2 H 0.0000 -0.2591 0.2500 0.080 Uiso 1 4 e calc SR . .
C3 C 0.0000 -0.0485(3) 0.2500 0.0404(14) Uani 1 4 e d S . .
C4 C -0.2697(2) 0.0889(2) 0.2112(3) 0.0376(9) Uani 1 8 f d . . .
C5 C -0.2340(3) 0.0704(3) 0.1501(3) 0.0580(12) Uani 1 8 f d . . .
H5 H -0.1972 0.0264 0.1638 0.070 Uiso 1 8 f calc R . .
C6 C -0.2528(3) 0.1168(3) 0.0691(3) 0.0659(14) Uani 1 8 f d . . .
H6 H -0.2288 0.1038 0.0286 0.079 Uiso 1 8 f calc R . .
C7 C -0.3067(3) 0.1817(3) 0.0484(3) 0.0627(13) Uani 1 8 f d . . .
H7 H -0.3191 0.2130 -0.0059 0.075 Uiso 1 8 f calc R . .
C8 C -0.3419(3) 0.2001(3) 0.1073(3) 0.0653(14) Uani 1 8 f d . . .
H8 H -0.3794 0.2437 0.0922 0.078 Uiso 1 8 f calc R . .
C9 C -0.3229(3) 0.1551(2) 0.1898(3) 0.0534(12) Uani 1 8 f d . . .
H9 H -0.3461 0.1695 0.2307 0.064 Uiso 1 8 f calc R . .
C10 C -0.3289(2) -0.0556(2) 0.2524(3) 0.0384(9) Uani 1 8 f d . . .
C11 C -0.3094(3) -0.1309(2) 0.2888(3) 0.0506(11) Uani 1 8 f d . . .
H11 H -0.2531 -0.1421 0.3431 0.061 Uiso 1 8 f calc R . .
C12 C -0.3721(3) -0.1900(3) 0.2459(4) 0.0654(13) Uani 1 8 f d . . .
H12 H -0.3580 -0.2407 0.2714 0.079 Uiso 1 8 f calc R . .
C13 C -0.4557(3) -0.1746(3) 0.1651(4) 0.0598(13) Uani 1 8 f d . . .
H13 H -0.4980 -0.2147 0.1368 0.072 Uiso 1 8 f calc R . .
C14 C -0.4760(3) -0.1012(3) 0.1273(3) 0.0613(13) Uani 1 8 f d . . .
H14 H -0.5322 -0.0907 0.0725 0.074 Uiso 1 8 f calc R . .
C15 C -0.4128(3) -0.0414(3) 0.1705(3) 0.0535(12) Uani 1 8 f d . . .
H15 H -0.4270 0.0090 0.1440 0.064 Uiso 1 8 f calc R . .
C16 C -0.2795(3) 0.0713(2) 0.3921(3) 0.0415(10) Uani 1 8 f d . . .
C17 C -0.2144(3) 0.1117(3) 0.4734(3) 0.0766(16) Uani 1 8 f d . . .
H17 H -0.1550 0.1132 0.4856 0.092 Uiso 1 8 f calc R . .
C18 C -0.2371(4) 0.1497(4) 0.5362(4) 0.098(2) Uani 1 8 f d . . .
H18 H -0.1929 0.1774 0.5899 0.117 Uiso 1 8 f calc R . .
C19 C -0.3228(4) 0.1477(3) 0.5214(4) 0.0772(16) Uani 1 8 f d . . .
H19 H -0.3369 0.1732 0.5650 0.093 Uiso 1 8 f calc R . .
C20 C -0.3872(3) 0.1083(3) 0.4427(4) 0.0794(17) Uani 1 8 f d . . .
H20 H -0.4462 0.1070 0.4315 0.095 Uiso 1 8 f calc R . .
C21 C -0.3655(3) 0.0700(3) 0.3787(3) 0.0663(14) Uani 1 8 f d . . .
H21 H -0.4104 0.0426 0.3252 0.080 Uiso 1 8 f calc R . .

loop_
_atom_site_aniso_label
_atom_site_aniso_U_11
_atom_site_aniso_U_22
_atom_site_aniso_U_33
_atom_site_aniso_U_23
_atom_site_aniso_U_13
_atom_site_aniso_U_12
Ag 0.03795(18) 0.0549(2) 0.0488(2) 0.00522(18) 0.01730(15) 0.00739(17)
Br 0.0683(3) 0.0347(2) 0.0420(2) 0.0014(2) 0.0247(2) -0.0068(2)
P 0.0333(5) 0.0360(6) 0.0417(6) 0.0004(5) 0.0142(5) 0.0013(5)
N1 0.055(2) 0.044(2) 0.046(2) 0.0036(18) 0.0324(18) -0.0014(19)
N2 0.098(4) 0.045(3) 0.066(4) 0.000 0.061(3) 0.000
C1 0.085(4) 0.048(3) 0.060(3) 0.006(3) 0.047(3) -0.003(3)
C2 0.105(6) 0.037(4) 0.079(5) 0.000 0.061(5) 0.000
C3 0.039(3) 0.042(4) 0.040(3) 0.000 0.019(3) 0.000
C4 0.030(2) 0.036(2) 0.039(2) 0.0032(19) 0.0113(18) -0.0006(18)
C5 0.058(3) 0.060(3) 0.056(3) 0.006(3) 0.027(3) 0.017(3)
C6 0.066(3) 0.085(4) 0.048(3) 0.005(3) 0.029(3) 0.004(3)
C7 0.053(3) 0.066(3) 0.059(3) 0.016(3) 0.020(3) -0.010(3)
C8 0.067(3) 0.050(3) 0.080(4) 0.029(3) 0.038(3) 0.018(3)
C9 0.055(3) 0.046(3) 0.065(3) 0.009(2) 0.035(3) 0.013(2)
C10 0.036(2) 0.033(2) 0.043(2) 0.000(2) 0.0165(19) 0.0001(18)
C11 0.053(3) 0.042(3) 0.048(3) 0.006(2) 0.018(2) 0.000(2)
C12 0.075(4) 0.040(3) 0.078(4) 0.003(3) 0.035(3) -0.003(3)
C13 0.060(3) 0.042(3) 0.079(4) -0.022(3) 0.035(3) -0.019(2)
C14 0.041(3) 0.052(3) 0.069(3) -0.017(3) 0.010(2) -0.013(2)
C15 0.044(3) 0.044(3) 0.059(3) -0.001(2) 0.015(2) -0.001(2)
C16 0.039(2) 0.038(2) 0.045(2) 0.001(2) 0.019(2) 0.003(2)
C17 0.048(3) 0.112(5) 0.071(3) -0.038(3) 0.030(3) -0.016(3)
C18 0.074(4) 0.134(6) 0.085(4) -0.060(4) 0.039(3) -0.030(4)
C19 0.086(4) 0.089(4) 0.076(4) -0.022(3) 0.055(3) -0.009(3)
C20 0.060(3) 0.104(5) 0.092(4) -0.028(4) 0.052(3) -0.021(3)
C21 0.055(3) 0.082(4) 0.067(3) -0.026(3) 0.033(3) -0.020(3)

loop_
_geom_bond_atom_site_label_1
_geom_bond_atom_site_label_2
_geom_bond_distance
_geom_bond_site_symmetry_2
_geom_bond_publ_flag
Ag N1 2.402(3) . y
Ag P 2.4133(10) . y
Ag Br 2.6494(6) . y
Ag Br 2.8589(6) 5_556 y
Ag Ag 3.1966(7) 5_556 y
Br Ag 2.8589(6) 5_556 ?
P C10 1.821(4) . ?
P C16 1.822(4) . ?
P C4 1.827(4) . ?
N1 C1 1.326(5) . ?
N1 C3 1.347(4) . ?
N2 C3 1.318(7) . ?
C1 C2 1.362(5) . ?
C2 C1 1.362(5) 2 ?
C3 N1 1.347(4) 2 ?
C4 C9 1.378(5) . ?
C4 C5 1.391(5) . ?
C5 C6 1.382(6) . ?
C6 C7 1.369(6) . ?
C7 C8 1.352(6) . ?
C8 C9 1.389(6) . ?
C10 C11 1.374(5) . ?
C10 C15 1.386(5) . ?
C11 C12 1.375(6) . ?
C12 C13 1.379(6) . ?
C13 C14 1.351(6) . ?
C14 C15 1.388(5) . ?
C16 C21 1.370(5) . ?
C16 C17 1.384(5) . ?
C17 C18 1.375(6) . ?
C18 C19 1.358(6) . ?
C19 C20 1.350(6) . ?
C20 C21 1.383(6) . ?

loop_
_cod_changelog_entry_id
_cod_changelog_entry_author
_cod_changelog_entry_date
_cod_changelog_entry_text
1 'Vaitkus, Antanas' 2022-05-07T05:00:00+03:00 'Updated bibliographic information.'
